data_7704483
loop_
_publ_author_name
'Hegarty, Isabel N.'
'Dalton, Hannah L.'
'Lynes, Amy D.'
'Haffner, Benjamin'
'M\"obius, Matthias E'
'Hawes, Chris S.'
'Gunnlaugsson, Thorfinnur'

_publ_section_title
;
 Balancing connectivity with function in silver(i) networks of
 pyridyltriazole (tzpa) ligands results in the formation of a metallogel.
;
_journal_issue 22
_journal_name_full 'Dalton transactions (Cambridge, England : 2003)'
_journal_page_first 7364
_journal_page_last 7372
_journal_paper_doi 10.1039/d0dt01421d
_journal_volume 49
_journal_year 2020
_chemical_formula_moiety 'C21 H18 N6 O'
_chemical_formula_sum 'C21 H18 N6 O'
_chemical_formula_weight 370.41
_space_group_crystal_system orthorhombic
_space_group_IT_number 18
_space_group_name_Hall 'P 2 2ab'
_space_group_name_H-M_alt 'P 21 21 2'
_atom_sites_solution_hydrogens geom
_atom_sites_solution_primary dual
_audit_creation_date 2017-09-05
_audit_creation_method
;
Olex2 1.2
(compiled 2017.08.10 svn.r3458 for OlexSys, GUI svn.r5381)
;
_audit_update_record
;
2020-04-03 deposited with the CCDC.	2020-05-20 downloaded from the CCDC.
;
_cell_angle_alpha 90
_cell_angle_beta 90
_cell_angle_gamma 90
_cell_formula_units_Z 4
_cell_length_a 14.781(2)
_cell_length_b 19.903(2)
_cell_length_c 6.1151(6)
_cell_measurement_reflns_used 1980
_cell_measurement_temperature 100(2)
_cell_measurement_theta_max 66.096
_cell_measurement_theta_min 5.36
_cell_volume 1799.0(4)
_computing_cell_refinement 'SAINT v8.37A (Bruker, 2015)'
_computing_data_reduction 'SAINT v8.37A (Bruker, 2015)'
_computing_molecular_graphics 'Olex2 (Dolomanov et al., 2009)'
_computing_publication_material 'Olex2 (Dolomanov et al., 2009)'
_computing_structure_refinement 'XL (Sheldrick, 2008)'
_computing_structure_solution 'XT (Sheldrick, 2015)'
_diffrn_ambient_temperature 99.99
_diffrn_detector 'Bruker APEX2 area detector'
_diffrn_detector_area_resol_mean 7.9
_diffrn_detector_type 'CCD area detector'
_diffrn_measured_fraction_theta_full 0.988
_diffrn_measured_fraction_theta_max 0.984
_diffrn_measurement_device 'three-circle diffractometer'
_diffrn_measurement_device_type 'Bruker SMART APEX2 area detector'
_diffrn_measurement_method '\w and \f scans'
_diffrn_radiation_monochromator 'mirror optics'
_diffrn_radiation_probe x-ray
_diffrn_radiation_type CuK\a
_diffrn_radiation_wavelength 1.54178
_diffrn_reflns_av_R_equivalents 0.1015
_diffrn_reflns_av_unetI/netI 0.0898
_diffrn_reflns_Laue_measured_fraction_full 0.988
_diffrn_reflns_Laue_measured_fraction_max 0.984
_diffrn_reflns_limit_h_max 17
_diffrn_reflns_limit_h_min -16
_diffrn_reflns_limit_k_max 23
_diffrn_reflns_limit_k_min -22
_diffrn_reflns_limit_l_max 5
_diffrn_reflns_limit_l_min -7
_diffrn_reflns_number 10412
_diffrn_reflns_point_group_measured_fraction_full 0.993
_diffrn_reflns_point_group_measured_fraction_max 0.988
_diffrn_reflns_theta_full 67.679
_diffrn_reflns_theta_max 68.309
_diffrn_reflns_theta_min 5.359
_diffrn_source 'microfocus sealed X-ray tube'
_diffrn_source_type 'Incoatec I\ms'
_diffrn_standards_number 0
_exptl_absorpt_coefficient_mu 0.721
_exptl_absorpt_correction_T_max 0.7531
_exptl_absorpt_correction_T_min 0.5005
_exptl_absorpt_correction_type multi-scan
_exptl_absorpt_process_details
'SADABS-2016/2 (Bruker,2016/2) was used for absorption correction. wR2(int) was 0.1292 before and 0.0900 after correction. The Ratio of minimum to maximum transmission is 0.6646. The \l/2 correction factor is Not present.'
_exptl_crystal_colour colourless
_exptl_crystal_colour_primary colourless
_exptl_crystal_density_diffrn 1.368
_exptl_crystal_description Block
_exptl_crystal_F_000 776
_exptl_crystal_size_max 0.22
_exptl_crystal_size_mid 0.06
_exptl_crystal_size_min 0.05
_refine_diff_density_max 0.235
_refine_diff_density_min -0.249
_refine_diff_density_rms 0.057
_refine_ls_abs_structure_details
;
 Refined as an inversion twin.
;
_refine_ls_abs_structure_Flack 0.1(12)
_refine_ls_extinction_method none
_refine_ls_goodness_of_fit_ref 1.056
_refine_ls_hydrogen_treatment constr
_refine_ls_matrix_type full
_refine_ls_number_parameters 320
_refine_ls_number_reflns 3248
_refine_ls_number_restraints 65
_refine_ls_restrained_S_all 1.058
_refine_ls_R_factor_all 0.1011
_refine_ls_R_factor_gt 0.0823
_refine_ls_shift/su_max 0.000
_refine_ls_shift/su_mean 0.000
_refine_ls_structure_factor_coef Fsqd
_refine_ls_weighting_details 'w=1/[\s^2^(Fo^2^)+(0.1050P)^2^+1.2050P] where P=(Fo^2^+2Fc^2^)/3'
_refine_ls_weighting_scheme calc
_refine_ls_wR_factor_gt 0.2140
_refine_ls_wR_factor_ref 0.2264
_reflns_Friedel_coverage 0.720
_reflns_Friedel_fraction_full 0.999
_reflns_Friedel_fraction_max 0.993
_reflns_number_gt 2502
_reflns_number_total 3248
_reflns_threshold_expression 'I > 2\s(I)'
_cod_data_source_file d0dt01421d2.cif
_cod_data_source_block 1
_cod_depositor_comments 'Adding full bibliography for 7704481--7704483.cif.'
_cod_original_cell_volume 1798.9(4)
_cod_database_code 7704483
_shelx_shelxl_version_number 2014/7
_shelx_space_group_comment
;
The symmetry employed for this shelxl refinement is uniquely defined
by the following loop, which should always be used as a source of
symmetry information in preference to the above space-group names.
They are only intended as comments.
;
_shelx_estimated_absorpt_t_max 0.965
_shelx_estimated_absorpt_t_min 0.858
_olex2_refinement_description
;
1. Twinned data refinement
 Scales: 0.9(12)
 0.1(12)
2. Fixed Uiso
 At 1.2 times of:
  All C(H) groups, All C(H,H) groups, All N(H) groups
3. Restrained distances
 C25-C19 = C20-C19 = C24-C19 = C28-C19 = C24-C23 = C28-C27 = C23-C22 = C27-C22
 = C26-C22 = C22-C21 = C21-C20 = C26-C25
 1.395 with sigma of 0.01
 C9-C16 \\sim C9-C13
 with sigma of 0.02
 C9-C10 \\sim C9-C14
 with sigma of 0.02
 C15-C11 \\sim C12-C11
 with sigma of 0.02
 C16-C15 \\sim C13-C12
 with sigma of 0.02
 N6-C14 \\sim N5-C10
 with sigma of 0.02
4. Uiso/Uaniso restraints and constraints
Uanis(C10) \\sim Ueq: with sigma of 0.01 and sigma for terminal atoms of 0.01
Uanis(N5) \\sim Ueq, Uanis(N6) \\sim Ueq: with sigma of 0.01 and sigma for
terminal atoms of 0.01
Uanis(C27) \\sim Ueq, Uanis(C23) \\sim Ueq: with sigma of 0.01 and sigma for
terminal atoms of 0.01
Uanis(C28) \\sim Ueq, Uanis(C24) \\sim Ueq: with sigma of 0.01 and sigma for
terminal atoms of 0.01
Uanis(N5) = Uanis(N6)
5. Rigid body (RIGU) restrains
 C15, C16
 with sigma for 1-2 distances of 0.002 and sigma for 1-3 distances of 0.002
 C12, C13
 with sigma for 1-2 distances of 0.002 and sigma for 1-3 distances of 0.002
6. Others
 Fixed Sof: N5(0.5) N6(0.5) C10(0.5) H10(0.5) H11A(0.5) H11(0.5) C12(0.5)
 H12(0.5) C13(0.5) H13(0.5) C14(0.5) H14(0.5) C15(0.5) H15(0.5) C16(0.5)
 H16(0.5) C20(0.5) H20(0.5) C21(0.5) H21(0.5) H22(0.5) H22A(0.5) C23(0.5)
 H23(0.5) C24(0.5) H24(0.5) C25(0.5) H25(0.5) C26(0.5) H26(0.5) C27(0.5)
 H27(0.5) C28(0.5) H28(0.5)
7.a Secondary CH2 refined with riding coordinates:
 C8(H8A,H8B), C18(H18A,H18B)
7.b Aromatic/amide H refined with riding coordinates:
 N7(H7), C2(H2), C3(H3), C4(H4), C7(H7A), C10(H10), C11(H11A), C11(H11),
 C12(H12), C13(H13), C14(H14), C15(H15), C16(H16), C20(H20), C21(H21), C22(H22),
  C22(H22A), C23(H23), C24(H24), C25(H25), C26(H26), C27(H27), C28(H28)
;
_olex2_submission_special_instructions 'No special instructions were received'

loop_
_space_group_symop_operation_xyz
'x, y, z'
'-x, -y, z'
'-x+1/2, y+1/2, -z'
'x+1/2, -y+1/2, -z'

loop_
_atom_site_label
_atom_site_type_symbol
_atom_site_fract_x
_atom_site_fract_y
_atom_site_fract_z
_atom_site_U_iso_or_equiv
_atom_site_adp_type
_atom_site_occupancy
_atom_site_site_symmetry_order
_atom_site_calc_flag
_atom_site_refinement_flags_posn
_atom_site_refinement_flags_adp
_atom_site_refinement_flags_occupancy
_atom_site_disorder_assembly
_atom_site_disorder_group
O1 O 0.1333(4) 0.3213(3) 0.2121(8) 0.0592(14) Uani 1 1 d . . . . .
N1 N 0.3683(5) 0.3106(3) 0.3182(8) 0.0472(14) Uani 1 1 d . . . . .
N2 N 0.6129(4) 0.2821(3) 0.3020(9) 0.0473(14) Uani 1 1 d . . . . .
N3 N 0.6707(5) 0.3023(3) 0.4507(9) 0.0505(15) Uani 1 1 d . . . . .
N4 N 0.6212(5) 0.3337(3) 0.6107(8) 0.0485(14) Uani 1 1 d . . . . .
N5 N 0.6057(15) 0.5413(12) 0.738(6) 0.049(4) Uani 0.5 1 d D U P A 1
N6 N 0.6339(15) 0.5449(12) 0.741(6) 0.049(4) Uani 0.5 1 d D U P A 2
N7 N 0.2192(4) 0.3640(3) 0.4899(8) 0.0468(14) Uani 1 1 d . . . . .
H7 H 0.2747 0.3705 0.5376 0.056 Uiso 1 1 calc R . . . .
C1 C 0.2934(5) 0.3029(3) 0.2026(11) 0.0446(15) Uani 1 1 d . . . . .
C2 C 0.2900(6) 0.2722(4) -0.0007(11) 0.0520(18) Uani 1 1 d . . . . .
H2 H 0.2348 0.2683 -0.0792 0.062 Uiso 1 1 calc R . . . .
C3 C 0.3723(6) 0.2471(3) -0.0869(10) 0.0512(18) Uani 1 1 d . . . . .
H3 H 0.3736 0.2260 -0.2261 0.061 Uiso 1 1 calc R . . . .
C4 C 0.4489(5) 0.2536(3) 0.0317(10) 0.0463(16) Uani 1 1 d . . . . .
H4 H 0.5041 0.2358 -0.0229 0.056 Uiso 1 1 calc R . . . .
C5 C 0.4479(5) 0.2865(3) 0.2350(10) 0.0452(16) Uani 1 1 d . . . . .
C6 C 0.5271(5) 0.2997(3) 0.3651(10) 0.0450(16) Uani 1 1 d . . . . .
C7 C 0.5333(5) 0.3330(3) 0.5621(10) 0.0423(15) Uani 1 1 d . . . . .
H7A H 0.4852 0.3516 0.6455 0.051 Uiso 1 1 calc R . . . .
C8 C 0.6665(6) 0.3581(4) 0.8056(10) 0.0517(18) Uani 1 1 d . . . . .
H8A H 0.7326 0.3533 0.7854 0.062 Uiso 1 1 calc R . . . .
H8B H 0.6487 0.3294 0.9308 0.062 Uiso 1 1 calc R . . . .
C9 C 0.6459(5) 0.4296(4) 0.8606(11) 0.0474(17) Uani 1 1 d D . . . .
C10 C 0.6190(14) 0.4769(10) 0.703(3) 0.040(5) Uani 0.5 1 d D U P A 1
H10 H 0.6096 0.4609 0.5589 0.048 Uiso 0.5 1 calc R . P A 1
C11 C 0.6122(6) 0.5608(4) 0.9457(11) 0.0524(18) Uani 1 1 d D . . . .
H11A H 0.6035 0.6072 0.9757 0.063 Uiso 0.5 1 calc R . P A 2
H11 H 0.5974 0.6057 0.9837 0.063 Uiso 0.5 1 calc R . P A 1
C12 C 0.640(2) 0.5169(12) 1.107(4) 0.059(8) Uani 0.5 1 d D U P A 1
H12 H 0.6498 0.5345 1.2492 0.071 Uiso 0.5 1 calc R . P A 1
C13 C 0.654(3) 0.4493(15) 1.074(3) 0.061(10) Uani 0.5 1 d D U P A 1
H13 H 0.6689 0.4191 1.1894 0.073 Uiso 0.5 1 calc R . P A 1
C14 C 0.6552(15) 0.4813(11) 0.709(4) 0.049(6) Uani 0.5 1 d D . P A 2
H14 H 0.6789 0.4697 0.5694 0.059 Uiso 0.5 1 calc R . P A 2
C15 C 0.6008(19) 0.5173(13) 1.119(4) 0.057(8) Uani 0.5 1 d D U P A 2
H15 H 0.5814 0.5312 1.2597 0.069 Uiso 0.5 1 calc R . P A 2
C16 C 0.621(3) 0.4510(16) 1.066(3) 0.061(10) Uani 0.5 1 d D U P A 2
H16 H 0.6166 0.4184 1.1788 0.073 Uiso 0.5 1 calc R . P A 2
C17 C 0.2072(6) 0.3304(3) 0.3025(10) 0.0492(17) Uani 1 1 d . . . . .
C18 C 0.1431(5) 0.3904(4) 0.6190(12) 0.0523(18) Uani 1 1 d . . . . .
H18A H 0.1525 0.3786 0.7746 0.063 Uiso 1 1 calc R . . . .
H18B H 0.0866 0.3684 0.5699 0.063 Uiso 1 1 calc R . . . .
C19 C 0.1318(5) 0.4655(4) 0.6008(11) 0.0545(18) Uani 1 1 d D . . . .
C20 C 0.0982(16) 0.4913(8) 0.403(2) 0.068(5) Uani 0.5 1 d D . P B 2
H20 H 0.0836 0.4629 0.2839 0.082 Uiso 0.5 1 calc R . P B 2
C21 C 0.0872(19) 0.5615(7) 0.391(3) 0.091(8) Uani 0.5 1 d D . P B 2
H21 H 0.0678 0.5807 0.2567 0.109 Uiso 0.5 1 calc R . P B 2
C22 C 0.1037(7) 0.6046(4) 0.5707(15) 0.079(3) Uani 1 1 d D . . . .
H22 H 0.0847 0.6499 0.5531 0.095 Uiso 0.5 1 calc R . P B 1
H22A H 0.1050 0.6521 0.5542 0.095 Uiso 0.5 1 calc R . P B 2
C23 C 0.1177(17) 0.5749(10) 0.768(3) 0.062(7) Uani 0.5 1 d D U P B 2
H23 H 0.1151 0.6009 0.8984 0.074 Uiso 0.5 1 calc R . P B 2
C24 C 0.1357(14) 0.5068(9) 0.779(3) 0.051(5) Uani 0.5 1 d D U P B 2
H24 H 0.1514 0.4879 0.9170 0.061 Uiso 0.5 1 calc R . P B 2
C25 C 0.1540(13) 0.5029(7) 0.416(2) 0.052(4) Uani 0.5 1 d D . P B 1
H25 H 0.1751 0.4789 0.2918 0.063 Uiso 0.5 1 calc R . P B 1
C26 C 0.1479(12) 0.5724(7) 0.399(3) 0.063(5) Uani 0.5 1 d D . P B 1
H26 H 0.1722 0.5963 0.2779 0.075 Uiso 0.5 1 calc R . P B 1
C27 C 0.0871(18) 0.5724(10) 0.765(3) 0.067(7) Uani 0.5 1 d D U P B 1
H27 H 0.0679 0.5969 0.8895 0.080 Uiso 0.5 1 calc R . P B 1
C28 C 0.0990(14) 0.5029(10) 0.775(3) 0.059(6) Uani 0.5 1 d D U P B 1
H28 H 0.0840 0.4803 0.9071 0.071 Uiso 0.5 1 calc R . P B 1

loop_
_atom_site_aniso_label
_atom_site_aniso_U_11
_atom_site_aniso_U_22
_atom_site_aniso_U_33
_atom_site_aniso_U_23
_atom_site_aniso_U_13
_atom_site_aniso_U_12
O1 0.060(3) 0.069(3) 0.049(3) 0.001(2) -0.007(3) -0.004(3)
N1 0.070(4) 0.039(3) 0.032(3) 0.001(2) 0.004(3) -0.004(3)
N2 0.061(4) 0.046(3) 0.035(3) -0.003(2) 0.005(3) 0.001(3)
N3 0.064(4) 0.049(3) 0.039(3) 0.002(2) 0.003(3) 0.001(3)
N4 0.071(4) 0.042(3) 0.033(3) 0.003(2) 0.012(3) 0.004(3)
N5 0.059(11) 0.052(4) 0.037(3) 0.006(3) -0.004(9) 0.000(6)
N6 0.059(11) 0.052(4) 0.037(3) 0.006(3) -0.004(9) 0.000(6)
N7 0.058(4) 0.051(3) 0.031(3) -0.002(2) 0.000(3) 0.002(3)
C1 0.055(4) 0.043(3) 0.036(3) 0.006(2) -0.003(3) -0.006(3)
C2 0.073(5) 0.044(4) 0.039(3) 0.001(3) 0.002(4) -0.006(3)
C3 0.082(6) 0.043(3) 0.028(3) -0.003(2) 0.001(3) -0.008(4)
C4 0.066(5) 0.040(3) 0.033(3) 0.003(2) 0.008(3) 0.001(3)
C5 0.065(5) 0.039(3) 0.032(3) 0.005(2) -0.001(3) -0.003(3)
C6 0.063(4) 0.039(3) 0.033(3) 0.004(2) 0.004(3) 0.002(3)
C7 0.048(4) 0.048(4) 0.031(3) -0.002(3) 0.011(3) 0.004(3)
C8 0.073(5) 0.054(4) 0.029(3) 0.005(3) -0.001(3) 0.008(4)
C9 0.050(4) 0.053(4) 0.038(3) 0.008(3) 0.002(3) -0.005(3)
C10 0.054(11) 0.044(7) 0.022(6) 0.000(5) -0.005(8) 0.002(8)
C11 0.076(5) 0.046(4) 0.036(3) -0.002(3) 0.000(3) -0.004(4)
C12 0.09(2) 0.049(7) 0.033(9) 0.003(6) -0.007(11) -0.004(11)
C13 0.10(3) 0.048(7) 0.034(10) 0.002(6) -0.030(10) 0.002(11)
C14 0.043(12) 0.066(11) 0.040(9) 0.003(8) 0.011(9) 0.010(10)
C15 0.09(2) 0.049(8) 0.034(9) 0.000(6) 0.018(10) -0.003(10)
C16 0.09(3) 0.052(8) 0.036(10) -0.004(6) -0.014(10) 0.005(11)
C17 0.067(5) 0.045(3) 0.035(3) 0.011(3) 0.002(3) -0.006(3)
C18 0.059(5) 0.055(4) 0.043(3) 0.007(3) 0.007(3) -0.003(4)
C19 0.052(4) 0.066(5) 0.046(4) -0.003(3) -0.001(3) 0.001(4)
C20 0.081(14) 0.065(12) 0.059(11) -0.002(8) 0.005(11) -0.006(11)
C21 0.13(2) 0.077(14) 0.068(13) 0.034(10) 0.034(14) 0.039(15)
C22 0.094(8) 0.056(5) 0.087(7) -0.004(4) 0.002(6) 0.020(5)
C23 0.050(11) 0.066(10) 0.070(11) -0.018(8) -0.005(8) -0.011(8)
C24 0.046(10) 0.060(9) 0.048(8) -0.013(6) -0.002(8) -0.012(8)
C25 0.067(12) 0.051(9) 0.038(7) 0.000(6) -0.012(8) 0.007(8)
C26 0.051(10) 0.062(10) 0.076(12) 0.004(8) -0.008(9) -0.001(9)
C27 0.064(13) 0.067(11) 0.070(11) -0.016(8) -0.025(8) -0.009(9)
C28 0.049(10) 0.070(10) 0.060(9) 0.015(7) -0.026(8) -0.017(8)

loop_
_atom_type_symbol
_atom_type_description
_atom_type_scat_dispersion_real
_atom_type_scat_dispersion_imag
_atom_type_scat_source
C C 0.0181 0.0091 'International Tables Vol C Tables 4.2.6.8 and 6.1.1.4'
H H 0.0000 0.0000 'International Tables Vol C Tables 4.2.6.8 and 6.1.1.4'
N N 0.0311 0.0180 'International Tables Vol C Tables 4.2.6.8 and 6.1.1.4'
O O 0.0492 0.0322 'International Tables Vol C Tables 4.2.6.8 and 6.1.1.4'

loop_
_geom_angle_atom_site_label_1
_geom_angle_atom_site_label_2
_geom_angle_atom_site_label_3
_geom_angle
_geom_angle_site_symmetry_1
_geom_angle_site_symmetry_3
_geom_angle_publ_flag
C1 N1 C5 118.7(6) . . ?
N3 N2 C6 109.2(5) . . ?
N2 N3 N4 106.7(6) . . ?
N3 N4 C8 119.5(6) . . ?
C7 N4 N3 110.9(6) . . ?
C7 N4 C8 129.5(6) . . ?
C10 N5 C11 115(3) . . ?
C14 N6 C11 115(3) . . ?
C17 N7 H7 118.8 . . ?
C17 N7 C18 122.5(7) . . ?
C18 N7 H7 118.8 . . ?
N1 C1 C2 124.1(7) . . ?
N1 C1 C17 116.5(6) . . ?
C2 C1 C17 119.4(7) . . ?
C1 C2 H2 121.4 . . ?
C1 C2 C3 117.3(7) . . ?
C3 C2 H2 121.4 . . ?
C2 C3 H3 120.5 . . ?
C4 C3 C2 119.1(6) . . ?
C4 C3 H3 120.5 . . ?
C3 C4 H4 119.6 . . ?
C3 C4 C5 120.7(7) . . ?
C5 C4 H4 119.6 . . ?
N1 C5 C4 120.1(7) . . ?
N1 C5 C6 115.4(6) . . ?
C4 C5 C6 124.4(7) . . ?
N2 C6 C5 123.4(6) . . ?
N2 C6 C7 107.9(7) . . ?
C7 C6 C5 128.7(7) . . ?
N4 C7 C6 105.3(6) . . ?
N4 C7 H7A 127.4 . . ?
C6 C7 H7A 127.4 . . ?
N4 C8 H8A 108.7 . . ?
N4 C8 H8B 108.7 . . ?
N4 C8 C9 114.2(6) . . ?
H8A C8 H8B 107.6 . . ?
C9 C8 H8A 108.7 . . ?
C9 C8 H8B 108.7 . . ?
C10 C9 C8 122.9(11) . . ?
C13 C9 C8 118.0(14) . . ?
C13 C9 C10 119.2(16) . . ?
C14 C9 C8 122.3(12) . . ?
C16 C9 C8 123.7(14) . . ?
C16 C9 C14 113.9(18) . . ?
N5 C10 C9 126(2) . . ?
N5 C10 H10 117.0 . . ?
C9 C10 H10 117.0 . . ?
N5 C11 H11 119.4 . . ?
N5 C11 C12 121.3(17) . . ?
N6 C11 H11A 116.5 . . ?
N6 C11 C15 127.1(17) . . ?
C12 C11 H11 119.4 . . ?
C15 C11 H11A 116.5 . . ?
C11 C12 H12 117.9 . . ?
C13 C12 C11 124(2) . . ?
C13 C12 H12 117.9 . . ?
C9 C13 C12 114(2) . . ?
C9 C13 H13 123.1 . . ?
C12 C13 H13 123.1 . . ?
N6 C14 C9 126(2) . . ?
N6 C14 H14 117.1 . . ?
C9 C14 H14 117.1 . . ?
C11 C15 H15 123.5 . . ?
C11 C15 C16 113(2) . . ?
C16 C15 H15 123.5 . . ?
C9 C16 C15 124(3) . . ?
C9 C16 H16 117.9 . . ?
C15 C16 H16 117.9 . . ?
O1 C17 N7 124.9(7) . . ?
O1 C17 C1 120.6(6) . . ?
N7 C17 C1 114.5(7) . . ?
N7 C18 H18A 108.9 . . ?
N7 C18 H18B 108.9 . . ?
N7 C18 C19 113.5(6) . . ?
H18A C18 H18B 107.7 . . ?
C19 C18 H18A 108.9 . . ?
C19 C18 H18B 108.9 . . ?
C20 C19 C18 117.8(9) . . ?
C24 C19 C18 122.1(11) . . ?
C24 C19 C20 118.8(13) . . ?
C25 C19 C18 124.3(8) . . ?
C28 C19 C18 120.9(11) . . ?
C28 C19 C25 114.7(12) . . ?
C19 C20 H20 121.6 . . ?
C19 C20 C21 116.8(14) . . ?
C21 C20 H20 121.6 . . ?
C20 C21 H21 118.7 . . ?
C20 C21 C22 122.7(14) . . ?
C22 C21 H21 118.7 . . ?
C21 C22 H22A 121.6 . . ?
C23 C22 C21 116.8(14) . . ?
C23 C22 H22A 121.6 . . ?
C26 C22 H22 119.3 . . ?
C27 C22 H22 119.3 . . ?
C27 C22 C26 121.4(14) . . ?
C22 C23 H23 120.0 . . ?
C22 C23 C24 120(2) . . ?
C24 C23 H23 120.0 . . ?
C19 C24 C23 122.8(19) . . ?
C19 C24 H24 118.6 . . ?
C23 C24 H24 118.6 . . ?
C19 C25 H25 117.3 . . ?
C26 C25 C19 125.3(13) . . ?
C26 C25 H25 117.3 . . ?
C22 C26 H26 122.2 . . ?
C25 C26 C22 115.6(14) . . ?
C25 C26 H26 122.2 . . ?
C22 C27 H27 120.6 . . ?
C22 C27 C28 119(2) . . ?
C28 C27 H27 120.6 . . ?
C19 C28 C27 122.7(19) . . ?
C19 C28 H28 118.7 . . ?
C27 C28 H28 118.7 . . ?

loop_
_geom_bond_atom_site_label_1
_geom_bond_atom_site_label_2
_geom_bond_distance
_geom_bond_site_symmetry_2
_geom_bond_publ_flag
O1 C17 1.238(10) . ?
N1 C1 1.323(9) . ?
N1 C5 1.368(10) . ?
N2 N3 1.311(9) . ?
N2 C6 1.371(10) . ?
N3 N4 1.371(8) . ?
N4 C7 1.333(10) . ?
N4 C8 1.450(9) . ?
N5 C10 1.314(18) . ?
N5 C11 1.33(4) . ?
N6 C11 1.33(4) . ?
N6 C14 1.319(18) . ?
N7 H7 0.8800 . ?
N7 C17 1.339(9) . ?
N7 C18 1.471(9) . ?
C1 C2 1.385(9) . ?
C1 C17 1.516(11) . ?
C2 H2 0.9500 . ?
C2 C3 1.417(11) . ?
C3 H3 0.9500 . ?
C3 C4 1.351(11) . ?
C4 H4 0.9500 . ?
C4 C5 1.405(9) . ?
C5 C6 1.440(10) . ?
C6 C7 1.379(9) . ?
C7 H7A 0.9500 . ?
C8 H8A 0.9900 . ?
C8 H8B 0.9900 . ?
C8 C9 1.494(11) . ?
C9 C10 1.403(15) . ?
C9 C13 1.370(19) . ?
C9 C14 1.393(18) . ?
C9 C16 1.377(19) . ?
C10 H10 0.9500 . ?
C11 H11A 0.9500 . ?
C11 H11 0.9500 . ?
C11 C12 1.378(18) . ?
C11 C15 1.377(18) . ?
C12 H12 0.9500 . ?
C12 C13 1.38(2) . ?
C13 H13 0.9500 . ?
C14 H14 0.9500 . ?
C15 H15 0.9500 . ?
C15 C16 1.390(19) . ?
C16 H16 0.9500 . ?
C18 H18A 0.9900 . ?
C18 H18B 0.9900 . ?
C18 C19 1.507(11) . ?
C19 C20 1.403(12) . ?
C19 C24 1.369(12) . ?
C19 C25 1.391(11) . ?
C19 C28 1.389(12) . ?
C20 H20 0.9500 . ?
C20 C21 1.408(13) . ?
C21 H21 0.9500 . ?
C21 C22 1.416(13) . ?
C22 H22 0.9500 . ?
C22 H22A 0.9500 . ?
C22 C23 1.361(13) . ?
C22 C26 1.394(12) . ?
C22 C27 1.370(13) . ?
C23 H23 0.9500 . ?
C23 C24 1.383(13) . ?
C24 H24 0.9500 . ?
C25 H25 0.9500 . ?
C25 C26 1.390(12) . ?
C26 H26 0.9500 . ?
C27 H27 0.9500 . ?
C27 C28 1.395(13) . ?
C28 H28 0.9500 . ?

loop_
_twin_individual_id
_twin_individual_mass_fraction_refined
1 0.9(12)
2 0.1(12)
